data_4114068
loop_
_publ_author_name
'Matthew L. Kuhlman'
'Thomas B. Rauchfuss'

_publ_section_title
;
 Structural Chemistry of "Defect" Cyanometalate Boxes:
 {Cs@[CpCo(CN)3]4[Cp*Ru]3} and {M@[Cp*Rh(CN)3]4[Cp*Ru]3} (M = NH4, Cs)
;
_journal_name_full 'Journal of the American Chemical Society'
_journal_page_first 10084
_journal_page_last 10092
_journal_paper_doi 10.1021/ja035253h
_journal_volume 125
_journal_year 2003
_chemical_formula_moiety 'C62 H65 Co4 Cs N12 Ru3, 9(C2 H3 N)'
_chemical_formula_sum 'C80 H92 Co4 Cs N21 Ru3'
_chemical_formula_weight 2019.59
_chemical_name_systematic
; 
? 
;
_space_group_IT_number 14
_symmetry_cell_setting monoclinic
_symmetry_space_group_name_Hall '-P 2ybc'
_symmetry_space_group_name_H-M 'P 1 21/c 1'
_atom_sites_solution_hydrogens geom
_atom_sites_solution_primary direct
_atom_sites_solution_secondary difmap
_audit_creation_method SHELXL-97
_audit_update_record
; 
2003-03-17   text and data added, mlk 
;
_cell_angle_alpha 90.00
_cell_angle_beta 104.807(10)
_cell_angle_gamma 90.00
_cell_formula_units_Z 4
_cell_length_a 15.414(7)
_cell_length_b 25.048(12)
_cell_length_c 23.332(11)
_cell_measurement_reflns_used 962
_cell_measurement_temperature 193(2)
_cell_measurement_theta_max 25.13
_cell_measurement_theta_min 3.04
_cell_volume 8709(7)
_computing_cell_refinement 'SAINT V6.22 (Bruker, 2001)'
_computing_data_collection 'SMART V5.625 (Bruker, 2001)'
_computing_data_reduction 'SAINT V6.22 (Bruker, 2001)'
_computing_molecular_graphics 'SHELXTL V6.10 (Bruker, 2001)'
_computing_publication_material 'CIFTAB (Sheldrick, 2001)'
_computing_structure_refinement 'SHELXTL V6.10 (Bruker, 2001)'
_computing_structure_solution 'SHELXTL V6.10 (Bruker, 2001)'
_diffrn_ambient_temperature 193(2)
_diffrn_measured_fraction_theta_full 0.997
_diffrn_measured_fraction_theta_max 0.997
_diffrn_measurement_device 'Siemens Platform/CCD'
_diffrn_measurement_method 'profile data from \w scans'
_diffrn_radiation_monochromator graphite
_diffrn_radiation_source 'normal-focus sealed tube'
_diffrn_radiation_type MoK\a
_diffrn_radiation_wavelength 0.71073
_diffrn_radiation_wavelength_id p17qa
_diffrn_reflns_av_R_equivalents 0.0680
_diffrn_reflns_av_sigmaI/netI 0.1013
_diffrn_reflns_limit_h_max 18
_diffrn_reflns_limit_h_min -12
_diffrn_reflns_limit_k_max 30
_diffrn_reflns_limit_k_min -30
_diffrn_reflns_limit_l_max 27
_diffrn_reflns_limit_l_min -28
_diffrn_reflns_number 46510
_diffrn_reflns_theta_full 25.36
_diffrn_reflns_theta_max 25.36
_diffrn_reflns_theta_min 1.37
_diffrn_standards_decay_% 4.7
_diffrn_standards_interval_time 350
_diffrn_standards_number 401
_exptl_absorpt_coefficient_mu 1.715
_exptl_absorpt_correction_T_max 0.8481
_exptl_absorpt_correction_T_min 0.6066
_exptl_absorpt_correction_type integration
_exptl_absorpt_process_details '(Bruker, 2001)'
_exptl_crystal_colour red
_exptl_crystal_density_diffrn 1.540
_exptl_crystal_description tabular
_exptl_crystal_F_000 4056
_exptl_crystal_id p17qa
_exptl_crystal_preparation
; 
The data crystal was mounted using oil (Parantone-N, Exxon) to a 
0.3 mm cryo-loop (Hampton Research) with the (1 0 0) scattering 
planes roughly normal to the spindle axis. 
;
_exptl_crystal_size_max 0.24
_exptl_crystal_size_mid 0.16
_exptl_crystal_size_min 0.10
_refine_diff_density_max 2.806
_refine_diff_density_min -1.155
_refine_diff_density_rms 0.162
_refine_ls_extinction_method none
_refine_ls_goodness_of_fit_ref 0.876
_refine_ls_hydrogen_treatment noref
_refine_ls_matrix_type full
_refine_ls_number_parameters 955
_refine_ls_number_reflns 15947
_refine_ls_number_restraints 27
_refine_ls_restrained_S_all 0.876
_refine_ls_R_factor_all 0.1399
_refine_ls_R_factor_gt 0.0651
_refine_ls_shift/su_max 0.044
_refine_ls_shift/su_mean 0.003
_refine_ls_structure_factor_coef Fsqd
_refine_ls_weighting_details 'calc w=1/[\s^2^(Fo^2^)+(0.1100P)^2^+0.0000P] where P=(Fo^2^+2Fc^2^)/3'
_refine_ls_weighting_scheme calc
_refine_ls_wR_factor_gt 0.1555
_refine_ls_wR_factor_ref 0.1882
_reflns_number_gt 7058
_reflns_number_total 15947
_reflns_threshold_expression >2sigma(I)
_cod_data_source_file ja035253hsi20030320_021501.cif
_cod_data_source_block p17qa
_cod_original_sg_symbol_H-M 'P 21/c '
_cod_database_code 4114068

loop_
_symmetry_equiv_pos_as_xyz
'x, y, z'
'-x, y+1/2, -z+1/2'
'-x, -y, -z'
'x, -y-1/2, z-1/2'

loop_
_atom_site_label
_atom_site_type_symbol
_atom_site_fract_x
_atom_site_fract_y
_atom_site_fract_z
_atom_site_U_iso_or_equiv
_atom_site_adp_type
_atom_site_occupancy
_atom_site_symmetry_multiplicity
_atom_site_calc_flag
_atom_site_refinement_flags
C1 C 0.2446(6) 0.6233(3) 0.1776(4) 0.041(2) Uani 1 1 d .
C2 C 0.0908(6) 0.5702(3) 0.1604(4) 0.0392(19) Uani 1 1 d .
C3 C 0.2483(5) 0.5184(3) 0.1846(4) 0.044(2) Uani 1 1 d .
C4 C 0.4390(5) 0.6312(3) 0.3650(4) 0.0388(19) Uani 1 1 d .
C5 C 0.4473(5) 0.5261(3) 0.3700(4) 0.043(2) Uani 1 1 d .
C6 C 0.4012(6) 0.5789(3) 0.4553(4) 0.046(2) Uani 1 1 d .
C7 C 0.0303(7) 0.3880(4) 0.3306(4) 0.057(3) Uani 1 1 d .
C8 C 0.1836(5) 0.4415(3) 0.3423(3) 0.0368(19) Uani 1 1 d .
C9 C 0.0259(5) 0.4931(3) 0.3190(4) 0.039(2) Uani 1 1 d .
C10 C 0.0023(6) 0.6698(3) 0.2932(4) 0.043(2) Uani 1 1 d .
C11 C 0.1669(6) 0.7178(3) 0.3192(4) 0.043(2) Uani 1 1 d .
C12 C 0.0997(6) 0.6668(4) 0.3998(4) 0.058(3) Uani 1 1 d .
C13 C 0.2117(15) 0.5228(7) 0.0601(5) 0.111(6) Uani 1 1 d .
H13A H 0.2357 0.4877 0.0662 0.166 Uiso 1 1 calc R
C14 C 0.1257(11) 0.5336(6) 0.0486(4) 0.085(4) Uani 1 1 d .
H14A H 0.0788 0.5082 0.0448 0.128 Uiso 1 1 calc R
C15 C 0.1150(9) 0.5894(6) 0.0427(4) 0.085(4) Uani 1 1 d .
H15A H 0.0604 0.6090 0.0344 0.127 Uiso 1 1 calc R
C16 C 0.2003(14) 0.6096(5) 0.0517(5) 0.097(5) Uani 1 1 d .
H16A H 0.2152 0.6463 0.0509 0.145 Uiso 1 1 calc R
C17 C 0.2622(10) 0.5672(10) 0.0623(6) 0.122(7) Uani 1 1 d .
H17A H 0.3256 0.5693 0.0695 0.183 Uiso 1 1 calc R
C18 C 0.6149(6) 0.5380(4) 0.4563(4) 0.054(2) Uani 1 1 d .
H18A H 0.6193 0.5003 0.4541 0.081 Uiso 1 1 calc R
C19 C 0.6293(6) 0.5744(4) 0.4140(4) 0.062(3) Uani 1 1 d .
H19A H 0.6445 0.5657 0.3781 0.093 Uiso 1 1 calc R
C20 C 0.6174(6) 0.6256(4) 0.4341(5) 0.060(3) Uani 1 1 d .
H20A H 0.6259 0.6578 0.4147 0.091 Uiso 1 1 calc R
C21 C 0.5913(7) 0.6223(4) 0.4868(5) 0.073(3) Uani 1 1 d .
H21A H 0.5754 0.6513 0.5083 0.110 Uiso 1 1 calc R
C22 C 0.5930(6) 0.5664(4) 0.5024(4) 0.061(3) Uani 1 1 d .
H22A H 0.5814 0.5517 0.5373 0.091 Uiso 1 1 calc R
C23 C 0.0175(7) 0.4560(4) 0.4407(4) 0.063(3) Uani 1 1 d .
H23A H -0.0457 0.4608 0.4319 0.095 Uiso 1 1 calc R
C24 C 0.0640(8) 0.4075(4) 0.4512(4) 0.068(3) Uani 1 1 d .
H24A H 0.0377 0.3733 0.4524 0.102 Uiso 1 1 calc R
C25 C 0.1569(7) 0.4179(4) 0.4598(4) 0.068(3) Uani 1 1 d .
H25A H 0.2035 0.3921 0.4660 0.102 Uiso 1 1 calc R
C26 C 0.1672(6) 0.4737(4) 0.4576(4) 0.059(3) Uani 1 1 d .
H26A H 0.2224 0.4923 0.4632 0.089 Uiso 1 1 calc R
C27 C 0.0829(7) 0.4965(4) 0.4458(4) 0.061(3) Uani 1 1 d .
H27A H 0.0707 0.5337 0.4417 0.092 Uiso 1 1 calc R
C28 C -0.0536(7) 0.7598(4) 0.3538(6) 0.075(3) Uani 1 1 d .
H28A H -0.1109 0.7433 0.3462 0.113 Uiso 1 1 calc R
C29 C 0.0079(12) 0.7609(5) 0.4086(6) 0.099(5) Uani 1 1 d .
H29A H 0.0022 0.7455 0.4447 0.148 Uiso 1 1 calc R
C30 C 0.0827(11) 0.7910(7) 0.3985(9) 0.131(8) Uani 1 1 d .
H30A H 0.1362 0.8002 0.4274 0.197 Uiso 1 1 calc R
C31 C 0.0619(12) 0.8036(5) 0.3399(10) 0.117(6) Uani 1 1 d .
H31A H 0.1003 0.8225 0.3211 0.175 Uiso 1 1 calc R
C32 C -0.0211(9) 0.7856(4) 0.3120(5) 0.074(3) Uani 1 1 d .
H32A H -0.0508 0.7901 0.2713 0.110 Uiso 1 1 calc R
C33 C 0.3950(6) 0.3887(3) 0.2149(4) 0.052(2) Uani 1 1 d .
C34 C 0.4695(6) 0.3990(3) 0.2645(5) 0.052(2) Uani 1 1 d .
C35 C 0.4536(7) 0.3746(4) 0.3159(4) 0.058(3) Uani 1 1 d .
C36 C 0.3697(7) 0.3481(3) 0.2988(5) 0.062(3) Uani 1 1 d .
C37 C 0.3325(7) 0.3572(4) 0.2354(5) 0.061(3) Uani 1 1 d .
C38 C 0.3862(9) 0.4084(4) 0.1528(4) 0.094(4) Uani 1 1 d .
H38A H 0.4117 0.3820 0.1308 0.140 Uiso 1 1 calc R
H38B H 0.4185 0.4423 0.1542 0.140 Uiso 1 1 calc R
H38C H 0.3227 0.4139 0.1330 0.140 Uiso 1 1 calc R
C39 C 0.5543(6) 0.4292(4) 0.2625(6) 0.086(4) Uani 1 1 d .
H39A H 0.5983 0.4042 0.2540 0.130 Uiso 1 1 calc R
H39B H 0.5794 0.4464 0.3009 0.130 Uiso 1 1 calc R
H39C H 0.5398 0.4564 0.2314 0.130 Uiso 1 1 calc R
C40 C 0.5200(8) 0.3736(5) 0.3771(5) 0.105(4) Uani 1 1 d .
H40A H 0.5597 0.3426 0.3800 0.157 Uiso 1 1 calc R
H40B H 0.4869 0.3712 0.4077 0.157 Uiso 1 1 calc R
H40C H 0.5559 0.4064 0.3828 0.157 Uiso 1 1 calc R
C41 C 0.3274(9) 0.3169(4) 0.3384(6) 0.117(5) Uani 1 1 d .
H41A H 0.3463 0.2796 0.3389 0.175 Uiso 1 1 calc R
H41B H 0.2620 0.3191 0.3239 0.175 Uiso 1 1 calc R
H41C H 0.3460 0.3316 0.3786 0.175 Uiso 1 1 calc R
C42 C 0.2495(7) 0.3310(5) 0.2003(6) 0.125(6) Uani 1 1 d .
H42A H 0.2648 0.2968 0.1851 0.188 Uiso 1 1 calc R
H42B H 0.2204 0.3541 0.1670 0.188 Uiso 1 1 calc R
H42C H 0.2085 0.3250 0.2255 0.188 Uiso 1 1 calc R
C43 C 0.3585(9) 0.7645(4) 0.1923(5) 0.077(3) Uani 1 1 d .
C44 C 0.3205(6) 0.7965(3) 0.2313(4) 0.047(2) Uani 1 1 d .
C45 C 0.3814(7) 0.7979(4) 0.2880(4) 0.060(3) Uani 1 1 d .
C46 C 0.4581(7) 0.7673(4) 0.2862(6) 0.073(3) Uani 1 1 d .
C47 C 0.4429(10) 0.7468(4) 0.2279(8) 0.093(5) Uani 1 1 d .
C48 C 0.3172(11) 0.7506(4) 0.1292(4) 0.120(6) Uani 1 1 d .
H48A H 0.3352 0.7770 0.1035 0.180 Uiso 1 1 calc R
H48B H 0.2517 0.7506 0.1219 0.180 Uiso 1 1 calc R
H48C H 0.3375 0.7151 0.1208 0.180 Uiso 1 1 calc R
C49 C 0.2328(7) 0.8261(4) 0.2149(5) 0.088(4) Uani 1 1 d .
H49A H 0.2420 0.8615 0.1995 0.133 Uiso 1 1 calc R
H49B H 0.2096 0.8300 0.2500 0.133 Uiso 1 1 calc R
H49C H 0.1895 0.8061 0.1843 0.133 Uiso 1 1 calc R
C50 C 0.3731(9) 0.8300(4) 0.3410(5) 0.094(4) Uani 1 1 d .
H50A H 0.3979 0.8658 0.3390 0.141 Uiso 1 1 calc R
H50B H 0.4062 0.8122 0.3774 0.141 Uiso 1 1 calc R
H50C H 0.3096 0.8329 0.3410 0.141 Uiso 1 1 calc R
C51 C 0.5390(8) 0.7594(5) 0.3360(7) 0.136(6) Uani 1 1 d .
H51A H 0.5832 0.7872 0.3347 0.204 Uiso 1 1 calc R
H51B H 0.5649 0.7242 0.3324 0.204 Uiso 1 1 calc R
H51C H 0.5222 0.7616 0.3737 0.204 Uiso 1 1 calc R
C52 C 0.5095(9) 0.7145(4) 0.2022(7) 0.145(7) Uani 1 1 d .
H52A H 0.5496 0.7391 0.1886 0.218 Uiso 1 1 calc R
H52B H 0.4762 0.6930 0.1687 0.218 Uiso 1 1 calc R
H52C H 0.5450 0.6910 0.2329 0.218 Uiso 1 1 calc R
C53 C -0.1977(7) 0.5167(5) 0.1910(5) 0.078(3) Uani 1 1 d .
C54 C -0.2243(7) 0.5645(7) 0.2091(6) 0.088(4) Uani 1 1 d .
C55 C -0.2102(8) 0.6048(5) 0.1705(8) 0.104(5) Uani 1 1 d .
C56 C -0.1750(7) 0.5793(5) 0.1265(5) 0.077(3) Uani 1 1 d .
C57 C -0.1660(6) 0.5230(4) 0.1410(4) 0.057(3) Uani 1 1 d .
C58 C -0.2014(9) 0.4619(6) 0.2220(7) 0.152(7) Uani 1 1 d .
H58A H -0.2594 0.4448 0.2047 0.228 Uiso 1 1 calc R
H58B H -0.1944 0.4676 0.2645 0.228 Uiso 1 1 calc R
H58C H -0.1529 0.4389 0.2162 0.228 Uiso 1 1 calc R
C59 C -0.2717(8) 0.5707(9) 0.2590(7) 0.234(13) Uani 1 1 d .
H59A H -0.3366 0.5669 0.2427 0.351 Uiso 1 1 calc R
H59B H -0.2585 0.6061 0.2771 0.351 Uiso 1 1 calc R
H59C H -0.2502 0.5432 0.2891 0.351 Uiso 1 1 calc R
C60 C -0.2321(10) 0.6618(6) 0.1709(9) 0.220(12) Uani 1 1 d .
H60A H -0.2946 0.6674 0.1487 0.331 Uiso 1 1 calc R
H60B H -0.1924 0.6821 0.1522 0.331 Uiso 1 1 calc R
H60C H -0.2239 0.6739 0.2118 0.331 Uiso 1 1 calc R
C61 C -0.1545(10) 0.6025(7) 0.0725(6) 0.183(9) Uani 1 1 d .
H61A H -0.2087 0.6020 0.0396 0.274 Uiso 1 1 calc R
H61B H -0.1075 0.5813 0.0618 0.274 Uiso 1 1 calc R
H61C H -0.1337 0.6394 0.0806 0.274 Uiso 1 1 calc R
C62 C -0.1389(8) 0.4805(6) 0.1042(6) 0.136(6) Uani 1 1 d .
H62A H -0.1920 0.4671 0.0751 0.204 Uiso 1 1 calc R
H62B H -0.1102 0.4511 0.1299 0.204 Uiso 1 1 calc R
H62C H -0.0964 0.4953 0.0835 0.204 Uiso 1 1 calc R
Co1 Co 0.18988(8) 0.56851(4) 0.12664(5) 0.0435(3) Uani 1 1 d .
Co2 Co 0.49975(7) 0.58154(4) 0.42108(5) 0.0423(3) Uani 1 1 d .
Co3 Co 0.08658(7) 0.44489(4) 0.37727(5) 0.0417(3) Uani 1 1 d .
Co4 Co 0.06174(8) 0.72225(4) 0.34781(5) 0.0460(3) Uani 1 1 d .
Cs1 Cs 0.21102(4) 0.57862(2) 0.31930(2) 0.04934(17) Uani 1 1 d .
N1 N 0.2784(4) 0.6555(3) 0.2116(3) 0.0425(17) Uani 1 1 d .
N2 N 0.0314(4) 0.5705(2) 0.1813(3) 0.0391(16) Uani 1 1 d .
N3 N 0.2839(4) 0.4892(3) 0.2210(3) 0.0387(16) Uani 1 1 d .
N4 N 0.3996(4) 0.6607(2) 0.3296(3) 0.0392(16) Uani 1 1 d .
N5 N 0.4096(4) 0.4935(3) 0.3378(3) 0.0424(17) Uani 1 1 d .
N6 N 0.3409(6) 0.5765(3) 0.4738(3) 0.058(2) Uani 1 1 d .
N7 N -0.0056(6) 0.3531(4) 0.3022(4) 0.087(3) Uani 1 1 d .
N8 N 0.2432(4) 0.4381(2) 0.3213(3) 0.0352(15) Uani 1 1 d .
N9 N -0.0111(4) 0.5224(3) 0.2829(3) 0.0415(17) Uani 1 1 d .
N10 N -0.0297(4) 0.6348(3) 0.2632(3) 0.0437(17) Uani 1 1 d .
N11 N 0.2289(5) 0.7154(2) 0.3018(3) 0.0428(17) Uani 1 1 d .
N12 N 0.1208(6) 0.6280(4) 0.4307(4) 0.078(3) Uani 1 1 d .
Ru1 Ru 0.34989(4) 0.43194(3) 0.28126(3) 0.03923(19) Uani 1 1 d .
Ru2 Ru 0.34063(5) 0.71775(3) 0.26662(3) 0.0440(2) Uani 1 1 d .
Ru3 Ru -0.08425(4) 0.56928(3) 0.21180(3) 0.0435(2) Uani 1 1 d .
C63 C 0.3422(7) 0.7158(3) 0.4616(4) 0.077(3) Uani 1 1 d GU
H63A H 0.3296 0.7105 0.4186 0.116 Uiso 1 1 d G
H63B H 0.3024 0.6930 0.4777 0.116 Uiso 1 1 d G
H63C H 0.4048 0.7063 0.4801 0.116 Uiso 1 1 d G
C64 C 0.3273(4) 0.7709(3) 0.4739(3) 0.092(4) Uani 1 1 d GU
N13 N 0.3154(7) 0.8145(3) 0.4837(5) 0.140(5) Uani 1 1 d GU
C65 C 0.5452(11) 0.8488(4) 0.5389(7) 0.175(8) Uani 1 1 d GU
H65A H 0.5839 0.8705 0.5208 0.262 Uiso 1 1 d G
H65B H 0.5636 0.8531 0.5821 0.262 Uiso 1 1 d G
H65C H 0.4827 0.8604 0.5239 0.262 Uiso 1 1 d G
C66 C 0.5528(7) 0.7935(4) 0.5240(5) 0.146(6) Uani 1 1 d GU
N14 N 0.5589(12) 0.7497(5) 0.5122(8) 0.274(11) Uani 1 1 d GU
C67 C 0.8904(6) 0.5943(3) 0.3894(5) 0.084(3) Uani 1 1 d GU
H67A H 0.8633 0.5628 0.4027 0.125 Uiso 1 1 d G
H67B H 0.9468 0.6030 0.4184 0.125 Uiso 1 1 d G
H67C H 0.9024 0.5869 0.3509 0.125 Uiso 1 1 d G
C68 C 0.8296(5) 0.6388(3) 0.3837(3) 0.083(3) Uani 1 1 d GU
N15 N 0.7815(6) 0.6741(3) 0.3793(5) 0.131(5) Uani 1 1 d GU
C69 C 0.2227(8) 0.6157(4) 0.5689(5) 0.105(4) Uani 1 1 d GU
H69A H 0.2296 0.6144 0.5283 0.157 Uiso 1 1 d G
H69B H 0.1637 0.6306 0.5685 0.157 Uiso 1 1 d G
H69C H 0.2697 0.6384 0.5933 0.157 Uiso 1 1 d G
C70 C 0.2300(4) 0.5626(4) 0.5933(3) 0.077(3) Uani 1 1 d GU
N16 N 0.2357(7) 0.5206(4) 0.6126(4) 0.119(4) Uani 1 1 d GU
C71 C 0.4762(5) 0.5745(3) 0.2345(3) 0.043(2) Uani 1 1 d GU
H71A H 0.4520 0.5417 0.2473 0.065 Uiso 1 1 d G
H71B H 0.4349 0.6042 0.2350 0.065 Uiso 1 1 d G
H71C H 0.5347 0.5825 0.2615 0.065 Uiso 1 1 d G
C72 C 0.4864(4) 0.5676(2) 0.1753(3) 0.073(3) Uani 1 1 d GU
N17 N 0.4944(7) 0.5621(4) 0.1285(3) 0.134(5) Uani 1 1 d GU
C73 C 0.6251(8) 0.5347(6) 0.0025(6) 0.112(5) Uani 1 1 d GU
H73A H 0.6021 0.5218 -0.0382 0.169 Uiso 1 1 d G
H73B H 0.6889 0.5435 0.0094 0.169 Uiso 1 1 d G
H73C H 0.5918 0.5666 0.0084 0.169 Uiso 1 1 d G
C74 C 0.6142(6) 0.4937(5) 0.0434(5) 0.149(7) Uani 1 1 d GU
N18 N 0.6056(13) 0.4613(8) 0.0758(8) 0.315(14) Uani 1 1 d GU
C75 C 0.0694(5) 0.4280(3) 0.1861(3) 0.0403(19) Uani 1 1 d GU
H75A H 0.0369 0.4004 0.2020 0.060 Uiso 1 1 d G
H75B H 0.0402 0.4626 0.1870 0.060 Uiso 1 1 d G
H75C H 0.1315 0.4298 0.2102 0.060 Uiso 1 1 d G
C76 C 0.0687(4) 0.4149(2) 0.1259(3) 0.061(3) Uani 1 1 d GU
N19 N 0.0682(6) 0.4046(3) 0.0782(3) 0.095(3) Uani 1 1 d GU
C77 C 0.9544(6) 0.2196(3) 0.3375(3) 0.054(2) Uani 1 1 d GU
H77A H 0.8946 0.2105 0.3129 0.080 Uiso 1 1 d G
H77B H 0.9954 0.1897 0.3378 0.080 Uiso 1 1 d G
H77C H 0.9768 0.2513 0.3213 0.080 Uiso 1 1 d G
C78 C 0.9490(6) 0.2305(3) 0.3971(3) 0.098(4) Uani 1 1 d GU
N20 N 0.9448(10) 0.2391(6) 0.4443(3) 0.229(9) Uani 1 1 d GU
C79 C 0.7819(13) 0.7138(6) -0.0357(6) 0.162(7) Uani 1 1 d GU
H79A H 0.8294 0.6868 -0.0255 0.243 Uiso 1 1 d G
H79B H 0.7855 0.7324 -0.0719 0.243 Uiso 1 1 d G
H79C H 0.7233 0.6964 -0.0420 0.243 Uiso 1 1 d G
C80 C 0.7932(10) 0.7517(5) 0.0121(6) 0.256(15) Uani 1 1 d GU
N21 N 0.8020(18) 0.7817(7) 0.0499(8) 0.344(16) Uani 1 1 d GU

loop_
_atom_site_aniso_label
_atom_site_aniso_U_11
_atom_site_aniso_U_22
_atom_site_aniso_U_33
_atom_site_aniso_U_23
_atom_site_aniso_U_13
_atom_site_aniso_U_12
C1 0.044(5) 0.041(5) 0.043(5) 0.007(4) 0.019(4) 0.004(4)
C2 0.036(5) 0.036(5) 0.040(5) -0.005(4) -0.001(4) -0.002(4)
C3 0.033(5) 0.046(5) 0.058(6) -0.008(5) 0.022(5) -0.007(4)
C4 0.032(5) 0.038(5) 0.043(5) -0.005(4) 0.004(4) 0.000(4)
C5 0.035(5) 0.037(5) 0.056(6) 0.008(4) 0.013(4) 0.007(4)
C6 0.051(6) 0.045(5) 0.039(5) -0.004(4) 0.003(4) 0.008(5)
C7 0.064(7) 0.059(6) 0.057(6) 0.020(5) 0.034(6) 0.014(5)
C8 0.035(5) 0.029(4) 0.043(5) 0.007(4) 0.005(4) 0.004(4)
C9 0.034(5) 0.043(5) 0.043(5) -0.001(4) 0.014(4) 0.009(4)
C10 0.046(5) 0.037(5) 0.047(5) 0.000(4) 0.017(4) 0.008(4)
C11 0.048(6) 0.030(4) 0.047(5) -0.004(4) 0.008(4) 0.005(4)
C12 0.039(5) 0.083(7) 0.055(6) -0.025(6) 0.018(5) -0.011(5)
C13 0.169(18) 0.120(13) 0.045(7) 0.001(8) 0.033(11) 0.074(13)
C14 0.112(11) 0.101(11) 0.043(6) -0.011(7) 0.019(7) -0.029(9)
C15 0.101(10) 0.124(11) 0.035(6) 0.013(7) 0.027(6) 0.056(9)
C16 0.161(15) 0.091(10) 0.053(7) -0.023(7) 0.055(10) -0.067(10)
C17 0.070(10) 0.25(2) 0.051(8) -0.014(13) 0.025(7) 0.001(13)
C18 0.040(5) 0.048(5) 0.064(6) -0.003(5) -0.006(5) 0.007(4)
C19 0.035(5) 0.082(8) 0.065(6) 0.006(6) 0.006(5) -0.001(5)
C20 0.039(6) 0.055(6) 0.077(7) 0.021(5) -0.006(5) -0.016(5)
C21 0.059(7) 0.069(8) 0.076(8) -0.034(6) -0.013(6) -0.009(6)
C22 0.047(6) 0.075(7) 0.057(6) -0.002(5) 0.007(5) -0.012(5)
C23 0.061(7) 0.080(7) 0.055(6) -0.004(6) 0.026(5) 0.002(6)
C24 0.101(9) 0.063(7) 0.048(6) 0.008(5) 0.034(6) -0.017(6)
C25 0.071(8) 0.090(9) 0.047(6) 0.013(6) 0.020(5) 0.009(6)
C26 0.052(6) 0.087(8) 0.035(5) -0.011(5) 0.004(5) -0.009(6)
C27 0.070(7) 0.065(6) 0.046(6) -0.008(5) 0.011(5) 0.012(6)
C28 0.059(7) 0.055(6) 0.130(11) -0.001(7) 0.058(8) 0.018(5)
C29 0.144(14) 0.098(10) 0.059(8) 0.001(7) 0.034(9) 0.072(10)
C30 0.075(10) 0.106(13) 0.175(17) -0.100(13) -0.036(12) 0.042(9)
C31 0.093(13) 0.039(7) 0.24(2) -0.018(11) 0.092(14) 0.003(7)
C32 0.091(9) 0.054(7) 0.080(8) 0.020(6) 0.029(7) 0.042(7)
C33 0.057(6) 0.042(5) 0.058(6) -0.005(4) 0.018(5) 0.012(5)
C34 0.036(5) 0.043(5) 0.080(7) -0.019(5) 0.021(5) 0.002(4)
C35 0.063(7) 0.046(5) 0.060(6) -0.011(5) 0.004(5) 0.014(5)
C36 0.070(7) 0.035(5) 0.097(8) 0.001(5) 0.046(7) 0.008(5)
C37 0.056(6) 0.046(6) 0.075(7) -0.031(5) 0.006(6) 0.005(5)
C38 0.152(12) 0.083(8) 0.057(7) 0.005(6) 0.046(8) 0.055(8)
C39 0.054(7) 0.056(6) 0.157(12) -0.035(7) 0.041(7) -0.004(5)
C40 0.116(11) 0.104(10) 0.078(8) -0.012(7) -0.005(8) 0.054(8)
C41 0.168(14) 0.059(7) 0.168(13) 0.013(8) 0.124(12) 0.029(8)
C42 0.056(8) 0.116(10) 0.194(15) -0.100(10) 0.015(9) -0.001(7)
C43 0.120(11) 0.030(5) 0.096(9) 0.011(6) 0.055(8) -0.009(6)
C44 0.058(6) 0.031(4) 0.053(6) 0.010(4) 0.014(5) -0.003(4)
C45 0.076(7) 0.054(6) 0.053(6) -0.001(5) 0.019(6) -0.015(5)
C46 0.047(7) 0.052(6) 0.122(10) 0.024(7) 0.028(7) -0.008(5)
C47 0.105(11) 0.036(6) 0.169(14) 0.011(8) 0.096(11) -0.002(6)
C48 0.262(19) 0.067(8) 0.051(7) -0.017(6) 0.075(10) -0.046(9)
C49 0.091(9) 0.050(6) 0.116(10) 0.017(6) 0.010(8) 0.004(6)
C50 0.139(12) 0.066(7) 0.077(8) 0.004(6) 0.028(8) -0.032(7)
C51 0.062(8) 0.076(9) 0.245(18) 0.054(10) -0.007(10) -0.031(7)
C52 0.157(14) 0.060(8) 0.28(2) 0.025(10) 0.178(15) 0.002(8)
C53 0.051(7) 0.098(9) 0.077(8) 0.004(7) 0.003(6) -0.026(6)
C54 0.027(5) 0.145(13) 0.088(9) -0.045(9) 0.005(6) -0.004(7)
C55 0.057(8) 0.071(9) 0.155(14) -0.028(9) -0.029(9) 0.012(7)
C56 0.044(6) 0.108(10) 0.059(7) 0.026(7) -0.020(5) -0.010(6)
C57 0.039(5) 0.081(8) 0.046(6) -0.015(5) 0.003(5) -0.011(5)
C58 0.109(12) 0.165(14) 0.154(14) 0.075(12) -0.015(10) -0.081(11)
C59 0.045(8) 0.52(4) 0.150(15) -0.18(2) 0.044(9) -0.042(14)
C60 0.110(13) 0.100(12) 0.35(3) -0.066(15) -0.128(15) 0.050(10)
C61 0.132(13) 0.29(2) 0.084(10) 0.100(13) -0.050(9) -0.093(15)
C62 0.084(10) 0.200(16) 0.105(10) -0.092(11) -0.011(8) 0.015(10)
Co1 0.0456(7) 0.0474(7) 0.0390(6) 0.0009(5) 0.0138(5) -0.0005(6)
Co2 0.0367(6) 0.0407(6) 0.0473(7) -0.0017(5) 0.0066(5) -0.0003(5)
Co3 0.0360(6) 0.0454(7) 0.0454(7) 0.0056(5) 0.0136(5) 0.0027(5)
Co4 0.0429(7) 0.0392(6) 0.0580(7) -0.0075(6) 0.0169(6) 0.0029(5)
Cs1 0.0482(3) 0.0437(3) 0.0571(4) -0.0010(3) 0.0153(3) -0.0017(3)
N1 0.041(4) 0.036(4) 0.050(4) 0.003(3) 0.011(4) -0.003(3)
N2 0.033(4) 0.045(4) 0.035(4) 0.007(3) 0.001(3) 0.002(3)
N3 0.038(4) 0.044(4) 0.034(4) 0.002(3) 0.010(3) 0.001(3)
N4 0.035(4) 0.028(4) 0.058(5) -0.010(3) 0.018(4) -0.015(3)
N5 0.036(4) 0.035(4) 0.053(4) -0.006(3) 0.005(4) -0.001(3)
N6 0.067(6) 0.059(5) 0.057(5) 0.007(4) 0.031(4) 0.008(4)
N7 0.089(7) 0.070(6) 0.108(8) -0.028(6) 0.035(6) -0.042(6)
N8 0.037(4) 0.036(4) 0.034(4) -0.004(3) 0.012(3) -0.002(3)
N9 0.033(4) 0.048(4) 0.047(4) -0.005(4) 0.016(4) -0.008(3)
N10 0.034(4) 0.043(4) 0.056(5) 0.000(4) 0.015(4) 0.003(3)
N11 0.042(4) 0.033(4) 0.056(5) 0.003(3) 0.016(4) 0.005(3)
N12 0.061(6) 0.083(7) 0.084(7) 0.025(5) 0.008(5) 0.009(5)
Ru1 0.0338(4) 0.0347(4) 0.0508(4) -0.0036(3) 0.0137(3) 0.0015(3)
Ru2 0.0450(4) 0.0334(4) 0.0565(5) 0.0035(3) 0.0185(4) -0.0021(3)
Ru3 0.0335(4) 0.0512(4) 0.0434(4) -0.0002(3) 0.0054(3) 0.0013(3)
C63 0.101(9) 0.071(6) 0.064(7) -0.017(6) 0.028(6) 0.008(6)
C64 0.084(9) 0.096(8) 0.096(9) -0.008(8) 0.027(7) 0.029(8)
N13 0.172(12) 0.116(8) 0.144(10) -0.023(8) 0.065(10) 0.055(9)
C65 0.200(19) 0.094(9) 0.24(2) -0.048(13) 0.075(17) -0.014(12)
C66 0.135(14) 0.114(10) 0.153(14) -0.030(11) -0.030(11) 0.038(11)
N14 0.32(3) 0.118(11) 0.35(3) -0.051(15) 0.02(2) 0.101(15)
C67 0.101(9) 0.073(7) 0.097(8) -0.016(7) 0.060(8) -0.029(5)
C68 0.090(9) 0.077(8) 0.095(9) -0.024(7) 0.049(8) -0.020(6)
N15 0.112(9) 0.082(7) 0.227(14) -0.022(8) 0.096(10) -0.016(6)
C69 0.113(11) 0.113(8) 0.087(9) -0.024(7) 0.021(8) 0.000(9)
C70 0.055(7) 0.112(8) 0.067(8) -0.023(7) 0.019(6) -0.008(8)
N16 0.124(10) 0.102(8) 0.154(11) -0.015(7) 0.080(9) -0.020(8)
C71 0.033(4) 0.036(4) 0.068(5) -0.010(4) 0.027(4) -0.003(4)
C72 0.063(7) 0.086(8) 0.073(6) 0.005(6) 0.025(6) 0.006(6)
N17 0.140(11) 0.192(13) 0.081(7) -0.010(8) 0.045(8) -0.016(9)
C73 0.052(7) 0.166(15) 0.114(12) -0.083(9) 0.012(8) 0.014(9)
C74 0.087(11) 0.18(2) 0.17(2) -0.073(12) 0.007(14) 0.000(14)
N18 0.28(3) 0.36(3) 0.29(3) 0.14(2) 0.05(2) 0.08(2)
C75 0.038(5) 0.031(4) 0.061(5) -0.007(4) 0.031(4) -0.003(4)
C76 0.065(7) 0.050(6) 0.074(6) -0.009(5) 0.029(6) -0.001(5)
N19 0.119(9) 0.101(7) 0.069(6) -0.019(6) 0.033(6) -0.006(6)
C77 0.061(6) 0.052(5) 0.052(5) -0.007(4) 0.021(5) -0.007(5)
C78 0.127(11) 0.099(9) 0.063(6) -0.023(7) 0.015(8) -0.021(8)
N20 0.30(2) 0.33(2) 0.066(8) -0.036(11) 0.070(11) -0.035(18)
C79 0.24(2) 0.139(15) 0.116(13) 0.029(9) 0.055(15) -0.004(14)
C80 0.47(4) 0.132(19) 0.130(17) 0.029(10) 0.01(3) 0.07(3)
N21 0.54(5) 0.22(2) 0.25(2) -0.091(16) 0.07(3) -0.08(3)

loop_
_atom_type_symbol
_atom_type_description
_atom_type_scat_dispersion_real
_atom_type_scat_dispersion_imag
_atom_type_scat_source
C C 0.0033 0.0016 'International Tables Vol C Tables 4.2.6.8 and 6.1.1.4'
H H 0.0000 0.0000 'International Tables Vol C Tables 4.2.6.8 and 6.1.1.4'
N N 0.0061 0.0033 'International Tables Vol C Tables 4.2.6.8 and 6.1.1.4'
Co Co 0.3494 0.9721 'International Tables Vol C Tables 4.2.6.8 and 6.1.1.4'
Ru Ru -1.2594 0.8363 'International Tables Vol C Tables 4.2.6.8 and 6.1.1.4'
Cs Cs -0.3680 2.1192 'International Tables Vol C Tables 4.2.6.8 and 6.1.1.4'

loop_
_exptl_crystal_face_index_h
_exptl_crystal_face_index_k
_exptl_crystal_face_index_l
_exptl_crystal_face_perp_dist
0.00 1.00 1.00 0.0500
0.00 -1.00 -1.00 0.0500
0.00 1.00 -1.00 0.0800
0.00 -1.00 1.00 0.0800
1.00 1.00 -1.00 0.1200
-1.00 -1.00 1.00 0.1200

loop_
_geom_angle_atom_site_label_1
_geom_angle_atom_site_label_2
_geom_angle_atom_site_label_3
_geom_angle
N1 C1 Co1 176.4(7)
N1 C1 Cs1 74.6(5)
Co1 C1 Cs1 101.8(3)
N2 C2 Co1 178.9(8)
N2 C2 Cs1 79.8(5)
Co1 C2 Cs1 99.6(3)
N3 C3 Co1 178.0(7)
N3 C3 Cs1 77.2(5)
Co1 C3 Cs1 100.9(3)
N4 C4 Co2 178.0(7)
N4 C4 Cs1 74.4(5)
Co2 C4 Cs1 103.7(3)
N5 C5 Co2 175.7(7)
N5 C5 Cs1 76.1(5)
Co2 C5 Cs1 99.6(3)
N6 C6 Co2 177.5(8)
N6 C6 Cs1 77.2(6)
Co2 C6 Cs1 100.5(3)
N7 C7 Co3 178.9(9)
N8 C8 Co3 178.3(7)
N8 C8 Cs1 82.4(5)
Co3 C8 Cs1 99.4(3)
N9 C9 Co3 179.4(8)
N9 C9 Cs1 82.2(5)
Co3 C9 Cs1 97.7(3)
N10 C10 Co4 174.4(8)
N10 C10 Cs1 81.8(5)
Co4 C10 Cs1 93.7(3)
N11 C11 Co4 179.3(8)
N11 C11 Cs1 76.7(5)
Co4 C11 Cs1 103.7(3)
N12 C12 Co4 175.1(9)
N12 C12 Cs1 74.0(6)
Co4 C12 Cs1 103.4(3)
C14 C13 C17 112.3(15)
C14 C13 Co1 71.5(7)
C17 C13 Co1 73.3(9)
C14 C13 H13A 123.8
C17 C13 H13A 123.9
Co1 C13 H13A 122.9
C13 C14 C15 108.2(13)
C13 C14 Co1 70.8(8)
C15 C14 Co1 71.2(6)
C13 C14 H14A 125.9
C15 C14 H14A 125.9
Co1 C14 H14A 123.7
C16 C15 C14 105.3(11)
C16 C15 Co1 70.6(7)
C14 C15 Co1 68.6(6)
C16 C15 H15A 127.3
C14 C15 H15A 127.3
Co1 C15 H15A 125.1
C15 C16 C17 109.3(12)
C15 C16 Co1 70.6(6)
C17 C16 Co1 70.9(8)
C15 C16 H16A 125.4
C17 C16 H16A 125.4
Co1 C16 H16A 124.7
C13 C17 C16 104.9(13)
C13 C17 Co1 68.4(8)
C16 C17 Co1 69.6(7)
C13 C17 H17A 127.6
C16 C17 H17A 127.6
Co1 C17 H17A 126.0
C22 C18 C19 108.9(9)
C22 C18 Co2 71.7(5)
C19 C18 Co2 69.6(5)
C22 C18 H18A 125.6
C19 C18 H18A 125.6
Co2 C18 H18A 124.7
C20 C19 C18 107.7(9)
C20 C19 Co2 71.3(5)
C18 C19 Co2 70.6(5)
C20 C19 H19A 126.2
C18 C19 H19A 126.2
Co2 C19 H19A 123.6
C21 C20 C19 109.6(9)
C21 C20 Co2 70.0(5)
C19 C20 Co2 69.3(5)
C21 C20 H20A 125.2
C19 C20 H20A 125.2
Co2 C20 H20A 127.1
C20 C21 C22 106.9(9)
C20 C21 Co2 70.8(5)
C22 C21 Co2 70.9(5)
C20 C21 H21A 126.5
C22 C21 H21A 126.6
Co2 C21 H21A 123.4
C18 C22 C21 106.8(9)
C18 C22 Co2 69.0(5)
C21 C22 Co2 68.5(5)
C18 C22 H22A 126.6
C21 C22 H22A 126.6
Co2 C22 H22A 127.5
C24 C23 C27 106.6(9)
C24 C23 Co3 70.9(5)
C27 C23 Co3 70.5(5)
C24 C23 H23A 126.7
C27 C23 H23A 126.7
Co3 C23 H23A 123.6
C23 C24 C25 108.5(9)
C23 C24 Co3 69.4(5)
C25 C24 Co3 69.8(5)
C23 C24 H24A 125.8
C25 C24 H24A 125.8
Co3 C24 H24A 126.6
C26 C25 C24 107.3(9)
C26 C25 Co3 71.2(5)
C24 C25 Co3 70.0(6)
C26 C25 H25A 126.4
C24 C25 H25A 126.4
Co3 C25 H25A 124.0
C27 C26 C25 107.9(9)
C27 C26 Co3 69.6(5)
C25 C26 Co3 69.2(5)
C27 C26 H26A 126.0
C25 C26 H26A 126.0
Co3 C26 H26A 126.8
C26 C27 C23 109.6(9)
C26 C27 Co3 71.7(5)
C23 C27 Co3 69.3(5)
C26 C27 H27A 125.2
C23 C27 H27A 125.2
Co3 C27 H27A 125.3
C32 C28 C29 111.1(11)
C32 C28 Co4 71.7(5)
C29 C28 Co4 70.8(6)
C32 C28 H28A 124.5
C29 C28 H28A 124.4
Co4 C28 H28A 124.7
C28 C29 C30 104.2(12)
C28 C29 Co4 69.8(6)
C30 C29 Co4 69.8(7)
C28 C29 H29A 127.9
C30 C29 H29A 127.9
Co4 C29 H29A 124.2
C31 C30 C29 107.0(13)
C31 C30 Co4 69.9(8)
C29 C30 Co4 69.2(7)
C31 C30 H30A 126.5
C29 C30 H30A 126.5
Co4 C30 H30A 126.0
C32 C31 C30 110.9(15)
C32 C31 Co4 71.9(7)
C30 C31 Co4 71.5(9)
C32 C31 H31A 124.5
C30 C31 H31A 124.6
Co4 C31 H31A 123.6
C31 C32 C28 106.7(12)
C31 C32 Co4 69.7(7)
C28 C32 Co4 69.6(5)
C31 C32 H32A 126.7
C28 C32 H32A 126.6
Co4 C32 H32A 125.6
C37 C33 C34 107.6(8)
C37 C33 C38 127.3(10)
C34 C33 C38 125.1(10)
C37 C33 Ru1 70.4(5)
C34 C33 Ru1 70.5(5)
C38 C33 Ru1 124.3(6)
C35 C34 C33 109.1(8)
C35 C34 C39 125.0(10)
C33 C34 C39 125.8(10)
C35 C34 Ru1 70.7(5)
C33 C34 Ru1 70.5(5)
C39 C34 Ru1 126.8(6)
C36 C35 C34 107.8(9)
C36 C35 C40 126.9(11)
C34 C35 C40 125.2(10)
C36 C35 Ru1 70.7(5)
C34 C35 Ru1 70.5(5)
C40 C35 Ru1 128.1(6)
C35 C36 C37 107.9(9)
C35 C36 C41 125.8(11)
C37 C36 C41 126.2(11)
C35 C36 Ru1 70.8(5)
C37 C36 Ru1 69.8(5)
C41 C36 Ru1 124.7(6)
C33 C37 C36 107.6(8)
C33 C37 C42 128.5(11)
C36 C37 C42 123.5(11)
C33 C37 Ru1 70.9(5)
C36 C37 Ru1 70.3(5)
C42 C37 Ru1 130.0(7)
C33 C38 H38A 109.5
C33 C38 H38B 109.5
H38A C38 H38B 109.5
C33 C38 H38C 109.5
H38A C38 H38C 109.5
H38B C38 H38C 109.5
C34 C39 H39A 109.5
C34 C39 H39B 109.5
H39A C39 H39B 109.5
C34 C39 H39C 109.5
H39A C39 H39C 109.5
H39B C39 H39C 109.5
C35 C40 H40A 109.5
C35 C40 H40B 109.5
H40A C40 H40B 109.5
C35 C40 H40C 109.5
H40A C40 H40C 109.5
H40B C40 H40C 109.5
C36 C41 H41A 109.5
C36 C41 H41B 109.5
H41A C41 H41B 109.5
C36 C41 H41C 109.5
H41A C41 H41C 109.5
H41B C41 H41C 109.5
C37 C42 H42A 109.5
C37 C42 H42B 109.5
H42A C42 H42B 109.5
C37 C42 H42C 109.5
H42A C42 H42C 109.5
H42B C42 H42C 109.5
C47 C43 C44 105.2(10)
C47 C43 C48 127.0(12)
C44 C43 C48 127.7(12)
C47 C43 Ru2 69.5(6)
C44 C43 Ru2 69.0(5)
C48 C43 Ru2 123.8(7)
C45 C44 C43 108.9(9)
C45 C44 C49 124.4(9)
C43 C44 C49 126.7(10)
C45 C44 Ru2 70.4(5)
C43 C44 Ru2 71.7(5)
C49 C44 Ru2 126.0(6)
C44 C45 C46 108.5(9)
C44 C45 C50 127.3(10)
C46 C45 C50 123.9(11)
C44 C45 Ru2 70.8(5)
C46 C45 Ru2 71.4(6)
C50 C45 Ru2 127.9(7)
C47 C46 C45 106.8(10)
C47 C46 C51 127.1(13)
C45 C46 C51 126.1(13)
C47 C46 Ru2 70.2(6)
C45 C46 Ru2 69.8(5)
C51 C46 Ru2 125.7(7)
C46 C47 C43 110.5(10)
C46 C47 C52 126.9(15)
C43 C47 C52 122.4(15)
C46 C47 Ru2 71.1(6)
C43 C47 Ru2 71.9(6)
C52 C47 Ru2 128.5(7)
C43 C48 H48A 109.5
C43 C48 H48B 109.5
H48A C48 H48B 109.5
C43 C48 H48C 109.5
H48A C48 H48C 109.5
H48B C48 H48C 109.5
C44 C49 H49A 109.5
C44 C49 H49B 109.5
H49A C49 H49B 109.5
C44 C49 H49C 109.5
H49A C49 H49C 109.5
H49B C49 H49C 109.5
C45 C50 H50A 109.5
C45 C50 H50B 109.5
H50A C50 H50B 109.5
C45 C50 H50C 109.5
H50A C50 H50C 109.5
H50B C50 H50C 109.5
C46 C51 H51A 109.5
C46 C51 H51B 109.5
H51A C51 H51B 109.5
C46 C51 H51C 109.5
H51A C51 H51C 109.5
H51B C51 H51C 109.5
C47 C52 H52A 109.5
C47 C52 H52B 109.5
H52A C52 H52B 109.5
C47 C52 H52C 109.5
H52A C52 H52C 109.5
H52B C52 H52C 109.5
C54 C53 C57 111.1(11)
C54 C53 C58 125.3(14)
C57 C53 C58 123.6(13)
C54 C53 Ru3 71.5(6)
C57 C53 Ru3 71.2(6)
C58 C53 Ru3 124.1(8)
C53 C54 C55 108.9(12)
C53 C54 C59 124.2(16)
C55 C54 C59 126.5(17)
C53 C54 Ru3 71.3(6)
C55 C54 Ru3 70.1(7)
C59 C54 Ru3 130.0(8)
C54 C55 C56 106.7(11)
C54 C55 C60 128.5(19)
C56 C55 C60 124.7(18)
C54 C55 Ru3 71.5(7)
C56 C55 Ru3 70.7(6)
C60 C55 Ru3 126.0(9)
C55 C56 C57 107.5(10)
C55 C56 C61 129.3(15)
C57 C56 C61 123.1(14)
C55 C56 Ru3 70.2(6)
C57 C56 Ru3 70.6(5)
C61 C56 Ru3 127.0(8)
C53 C57 C56 105.8(10)
C53 C57 C62 127.9(12)
C56 C57 C62 125.8(11)
C53 C57 Ru3 71.1(6)
C56 C57 Ru3 69.8(5)
C62 C57 Ru3 129.2(7)
C53 C58 H58A 109.5
C53 C58 H58B 109.5
H58A C58 H58B 109.5
C53 C58 H58C 109.5
H58A C58 H58C 109.5
H58B C58 H58C 109.5
C54 C59 H59A 109.5
C54 C59 H59B 109.5
H59A C59 H59B 109.5
C54 C59 H59C 109.5
H59A C59 H59C 109.5
H59B C59 H59C 109.5
C55 C60 H60A 109.5
C55 C60 H60B 109.5
H60A C60 H60B 109.5
C55 C60 H60C 109.5
H60A C60 H60C 109.5
H60B C60 H60C 109.5
C56 C61 H61A 109.5
C56 C61 H61B 109.5
H61A C61 H61B 109.5
C56 C61 H61C 109.5
H61A C61 H61C 109.5
H61B C61 H61C 109.5
C57 C62 H62A 109.5
C57 C62 H62B 109.5
H62A C62 H62B 109.5
C57 C62 H62C 109.5
H62A C62 H62C 109.5
H62B C62 H62C 109.5
C1 Co1 C2 90.0(3)
C1 Co1 C3 88.7(3)
C2 Co1 C3 90.3(3)
C1 Co1 C13 140.0(8)
C2 Co1 C13 129.9(8)
C3 Co1 C13 91.8(5)
C1 Co1 C14 157.2(5)
C2 Co1 C14 97.0(5)
C3 Co1 C14 112.8(5)
C13 Co1 C14 37.7(5)
C1 Co1 C16 93.0(4)
C2 Co1 C16 125.9(6)
C3 Co1 C16 143.7(6)
C13 Co1 C16 64.5(6)
C14 Co1 C16 65.3(5)
C1 Co1 C15 117.9(5)
C2 Co1 C15 94.2(4)
C3 Co1 C15 153.0(5)
C13 Co1 C15 65.2(5)
C14 Co1 C15 40.2(5)
C16 Co1 C15 38.8(5)
C1 Co1 C17 103.4(6)
C2 Co1 C17 159.7(5)
C3 Co1 C17 105.0(6)
C13 Co1 C17 38.3(5)
C14 Co1 C17 64.9(5)
C16 Co1 C17 39.6(5)
C15 Co1 C17 66.1(5)
C4 Co2 C5 89.5(3)
C4 Co2 C6 90.3(3)
C5 Co2 C6 88.9(3)
C4 Co2 C19 109.0(4)
C5 Co2 C19 98.9(4)
C6 Co2 C19 159.1(4)
C4 Co2 C18 148.6(4)
C5 Co2 C18 92.8(3)
C6 Co2 C18 121.0(4)
C19 Co2 C18 39.8(3)
C4 Co2 C21 108.3(4)
C5 Co2 C21 159.9(4)
C6 Co2 C21 100.0(4)
C19 Co2 C21 67.0(4)
C18 Co2 C21 67.2(4)
C4 Co2 C20 90.6(4)
C5 Co2 C20 134.9(4)
C6 Co2 C20 136.3(4)
C19 Co2 C20 39.4(4)
C18 Co2 C20 66.0(4)
C21 Co2 C20 39.2(4)
C4 Co2 C22 148.7(4)
C5 Co2 C22 121.6(4)
C6 Co2 C22 92.8(4)
C19 Co2 C22 66.6(4)
C18 Co2 C22 39.3(3)
C21 Co2 C22 40.6(4)
C20 Co2 C22 66.1(4)
C7 Co3 C9 89.8(4)
C7 Co3 C8 90.9(4)
C9 Co3 C8 91.1(3)
C7 Co3 C23 106.0(4)
C9 Co3 C23 100.4(4)
C8 Co3 C23 159.5(4)
C7 Co3 C25 110.5(4)
C9 Co3 C25 158.3(4)
C8 Co3 C25 95.9(4)
C23 Co3 C25 67.5(4)
C7 Co3 C27 145.8(4)
C9 Co3 C27 92.9(4)
C8 Co3 C27 123.1(4)
C23 Co3 C27 40.1(4)
C25 Co3 C27 66.1(4)
C7 Co3 C24 89.4(4)
C9 Co3 C24 137.3(4)
C8 Co3 C24 131.6(4)
C23 Co3 C24 39.7(4)
C25 Co3 C24 40.1(4)
C27 Co3 C24 66.1(4)
C7 Co3 C26 150.0(4)
C9 Co3 C26 119.8(4)
C8 Co3 C26 92.7(4)
C23 Co3 C26 66.8(4)
C25 Co3 C26 39.6(4)
C27 Co3 C26 38.8(3)
C24 Co3 C26 66.3(4)
C7 Co3 Cs1 126.6(3)
C9 Co3 Cs1 56.3(2)
C8 Co3 Cs1 54.8(2)
C23 Co3 Cs1 118.9(3)
C25 Co3 Cs1 112.5(3)
C27 Co3 Cs1 81.8(3)
C24 Co3 Cs1 143.9(3)
C26 Co3 Cs1 78.5(3)
C12 Co4 C10 86.4(4)
C12 Co4 C11 91.8(4)
C10 Co4 C11 91.8(3)
C12 Co4 C31 143.5(7)
C10 Co4 C31 129.9(7)
C11 Co4 C31 90.4(4)
C12 Co4 C28 115.9(5)
C10 Co4 C28 94.9(4)
C11 Co4 C28 151.8(4)
C31 Co4 C28 64.5(5)
C12 Co4 C29 91.0(4)
C10 Co4 C29 125.4(6)
C11 Co4 C29 142.8(6)
C31 Co4 C29 66.6(6)
C28 Co4 C29 39.4(5)
C12 Co4 C30 105.9(7)
C10 Co4 C30 160.1(5)
C11 Co4 C30 103.1(7)
C31 Co4 C30 38.6(6)
C28 Co4 C30 65.8(5)
C29 Co4 C30 41.0(6)
C12 Co4 C32 154.5(4)
C10 Co4 C32 96.8(4)
C11 Co4 C32 113.3(4)
C31 Co4 C32 38.4(5)
C28 Co4 C32 38.7(4)
C29 Co4 C32 66.6(4)
C30 Co4 C32 65.4(5)
N11 Cs1 N12 78.22(19)
N11 Cs1 C8 176.50(18)
N12 Cs1 C8 98.4(2)
N11 Cs1 N4 48.83(16)
N12 Cs1 N4 102.86(18)
C8 Cs1 N4 133.58(17)
N11 Cs1 N1 47.93(16)
N12 Cs1 N1 125.87(19)
C8 Cs1 N1 135.30(18)
N4 Cs1 N1 48.78(16)
N11 Cs1 C11 18.50(16)
N12 Cs1 C11 62.5(2)
C8 Cs1 C11 158.1(2)
N4 Cs1 C11 65.23(19)
N1 Cs1 C11 63.55(18)
N11 Cs1 N8 164.72(16)
N12 Cs1 N8 115.09(18)
C8 Cs1 N8 18.71(15)
N4 Cs1 N8 117.91(16)
N1 Cs1 N8 119.00(15)
C11 Cs1 N8 176.73(18)
N11 Cs1 C9 132.89(18)
N12 Cs1 C9 75.04(19)
C8 Cs1 C9 44.50(19)
N4 Cs1 C9 176.15(18)
N1 Cs1 C9 135.06(18)
C11 Cs1 C9 115.9(2)
N8 Cs1 C9 60.91(17)
N11 Cs1 N3 119.63(16)
N12 Cs1 N3 162.11(18)
C8 Cs1 N3 63.72(18)
N4 Cs1 N3 91.19(14)
N1 Cs1 N3 71.84(16)
C11 Cs1 N3 134.76(18)
N8 Cs1 N3 47.45(15)
C9 Cs1 N3 90.27(16)
N11 Cs1 N9 117.26(16)
N12 Cs1 N9 77.11(18)
C8 Cs1 N9 60.66(17)
N4 Cs1 N9 164.74(17)
N1 Cs1 N9 118.76(16)
C11 Cs1 N9 102.32(19)
N8 Cs1 N9 74.73(16)
C9 Cs1 N9 18.53(15)
N3 Cs1 N9 92.25(15)
N11 Cs1 C12 61.3(2)
N12 Cs1 C12 19.50(18)
C8 Cs1 C12 115.3(2)
N4 Cs1 C12 95.80(18)
N1 Cs1 C12 107.6(2)
C11 Cs1 C12 44.1(2)
N8 Cs1 C12 133.1(2)
C9 Cs1 C12 83.22(19)
N3 Cs1 C12 169.92(18)
N9 Cs1 C12 79.15(17)
N11 Cs1 C4 65.06(18)
N12 Cs1 C4 101.11(19)
C8 Cs1 C4 116.87(19)
N4 Cs1 C4 18.49(15)
N1 Cs1 C4 64.79(18)
C11 Cs1 C4 79.4(2)
N8 Cs1 C4 103.48(17)
C9 Cs1 C4 158.1(2)
N3 Cs1 C4 88.68(16)
N9 Cs1 C4 176.43(18)
C12 Cs1 C4 100.23(19)
C1 N1 Ru2 174.8(6)
C1 N1 Cs1 86.9(5)
Ru2 N1 Cs1 98.2(2)
C2 N2 Ru3 174.8(6)
C2 N2 Cs1 82.5(5)
Ru3 N2 Cs1 102.7(2)
C3 N3 Ru1 175.2(6)
C3 N3 Cs1 84.6(5)
Ru1 N3 Cs1 100.2(2)
C4 N4 Ru2 174.4(6)
C4 N4 Cs1 87.1(5)
Ru2 N4 Cs1 98.5(2)
C5 N5 Ru1 176.2(6)
C5 N5 Cs1 86.0(5)
Ru1 N5 Cs1 97.8(2)
C6 N6 Cs1 85.4(6)
C8 N8 Ru1 178.9(6)
C8 N8 Cs1 78.9(5)
Ru1 N8 Cs1 101.0(2)
C9 N9 Ru3 174.3(7)
C9 N9 Cs1 79.2(5)
Ru3 N9 Cs1 104.7(2)
C10 N10 Ru3 177.4(7)
C11 N11 Ru2 175.0(7)
C11 N11 Cs1 84.8(5)
Ru2 N11 Cs1 99.9(2)
C12 N12 Cs1 86.5(6)
N3 Ru1 N5 88.8(2)
N3 Ru1 N8 86.9(2)
N5 Ru1 N8 86.2(2)
N3 Ru1 C37 106.7(3)
N5 Ru1 C37 160.5(3)
N8 Ru1 C37 106.0(3)
N3 Ru1 C33 93.0(3)
N5 Ru1 C33 131.2(3)
N8 Ru1 C33 142.7(3)
C37 Ru1 C33 38.7(3)
N3 Ru1 C36 145.4(4)
N5 Ru1 C36 125.8(4)
N8 Ru1 C36 94.5(3)
C37 Ru1 C36 39.8(4)
C33 Ru1 C36 65.6(3)
N3 Ru1 C34 115.8(3)
N5 Ru1 C34 98.0(3)
N8 Ru1 C34 156.9(3)
C37 Ru1 C34 64.9(3)
C33 Ru1 C34 38.9(3)
C36 Ru1 C34 64.6(3)
N3 Ru1 C35 154.5(3)
N5 Ru1 C35 95.2(3)
N8 Ru1 C35 118.4(3)
C37 Ru1 C35 65.7(4)
C33 Ru1 C35 65.6(4)
C36 Ru1 C35 38.5(4)
C34 Ru1 C35 38.7(3)
N3 Ru1 Cs1 52.42(17)
N5 Ru1 Cs1 54.62(18)
N8 Ru1 Cs1 51.53(16)
C37 Ru1 Cs1 144.7(3)
C33 Ru1 Cs1 145.2(2)
C36 Ru1 Cs1 145.2(3)
C34 Ru1 Cs1 146.4(2)
C35 Ru1 Cs1 145.7(2)
N4 Ru2 N11 87.6(2)
N4 Ru2 N1 88.3(2)
N11 Ru2 N1 85.7(3)
N4 Ru2 C45 115.6(3)
N11 Ru2 C45 99.1(3)
N1 Ru2 C45 155.6(3)
N4 Ru2 C44 154.4(3)
N11 Ru2 C44 97.2(3)
N1 Ru2 C44 117.0(3)
C45 Ru2 C44 38.8(3)
N4 Ru2 C47 107.2(5)
N11 Ru2 C47 161.4(3)
N1 Ru2 C47 105.5(4)
C45 Ru2 C47 64.6(4)
C44 Ru2 C47 64.6(4)
N4 Ru2 C46 93.1(3)
N11 Ru2 C46 131.9(4)
N1 Ru2 C46 142.4(4)
C45 Ru2 C46 38.8(4)
C44 Ru2 C46 65.0(4)
C47 Ru2 C46 38.7(4)
N4 Ru2 C43 144.3(4)
N11 Ru2 C43 128.0(4)
N1 Ru2 C43 92.5(3)
C45 Ru2 C43 65.6(4)
C44 Ru2 C43 39.3(3)
C47 Ru2 C43 38.6(5)
C46 Ru2 C43 65.5(5)
N4 Ru2 Cs1 53.16(16)
N11 Ru2 Cs1 51.83(17)
N1 Ru2 Cs1 53.38(18)
C45 Ru2 Cs1 145.2(3)
C44 Ru2 Cs1 145.1(2)
C47 Ru2 Cs1 146.6(3)
C46 Ru2 Cs1 145.8(3)
C43 Ru2 Cs1 145.1(3)
N10 Ru3 N2 86.0(2)
N10 Ru3 N9 86.0(3)
N2 Ru3 N9 86.8(2)
N10 Ru3 C55 96.8(4)
N2 Ru3 C55 126.9(6)
N9 Ru3 C55 146.2(6)
N10 Ru3 C56 121.1(4)
N2 Ru3 C56 95.4(4)
N9 Ru3 C56 152.9(4)
C55 Ru3 C56 39.1(5)
N10 Ru3 C53 143.3(4)
N2 Ru3 C53 130.7(4)
N9 Ru3 C53 94.4(4)
C55 Ru3 C53 63.7(5)
C56 Ru3 C53 63.8(4)
N10 Ru3 C57 160.5(3)
N2 Ru3 C57 97.5(3)
N9 Ru3 C57 113.3(3)
C55 Ru3 C57 65.7(4)
C56 Ru3 C57 39.6(4)
C53 Ru3 C57 37.7(4)
N10 Ru3 C54 108.5(4)
N2 Ru3 C54 158.9(4)
N9 Ru3 C54 108.9(5)
C55 Ru3 C54 38.4(5)
C56 Ru3 C54 64.1(5)
C53 Ru3 C54 37.1(4)
C57 Ru3 C54 63.8(4)
C64 C63 H63A 109.5
C64 C63 H63B 109.5
H63A C63 H63B 109.5
C64 C63 H63C 109.5
H63A C63 H63C 109.5
H63B C63 H63C 109.5
N13 C64 C63 180.0
C66 C65 H65A 109.5
C66 C65 H65B 109.5
H65A C65 H65B 109.5
C66 C65 H65C 109.5
H65A C65 H65C 109.5
H65B C65 H65C 109.5
N14 C66 C65 180.0
C68 C67 H67A 109.5
C68 C67 H67B 109.5
H67A C67 H67B 109.5
C68 C67 H67C 109.5
H67A C67 H67C 109.5
H67B C67 H67C 109.5
N15 C68 C67 180.0
C70 C69 H69A 109.5
C70 C69 H69B 109.5
H69A C69 H69B 109.5
C70 C69 H69C 109.5
H69A C69 H69C 109.5
H69B C69 H69C 109.5
N16 C70 C69 180.0(10)
C72 C71 H71A 109.5
C72 C71 H71B 109.5
H71A C71 H71B 109.5
C72 C71 H71C 109.5
H71A C71 H71C 109.5
H71B C71 H71C 109.5
N17 C72 C71 180.0(10)
C74 C73 H73A 109.5
C74 C73 H73B 109.5
H73A C73 H73B 109.5
C74 C73 H73C 109.5
H73A C73 H73C 109.5
H73B C73 H73C 109.5
N18 C74 C73 180.0
C76 C75 H75A 109.5
C76 C75 H75B 109.5
H75A C75 H75B 109.5
C76 C75 H75C 109.5
H75A C75 H75C 109.5
H75B C75 H75C 109.5
N19 C76 C75 180.0(6)
C78 C77 H77A 109.5
C78 C77 H77B 109.5
H77A C77 H77B 109.5
C78 C77 H77C 109.5
H77A C77 H77C 109.5
H77B C77 H77C 109.5
N20 C78 C77 180.0
C80 C79 H79A 109.5
C80 C79 H79B 109.5
H79A C79 H79B 109.5
C80 C79 H79C 109.5
H79A C79 H79C 109.5
H79B C79 H79C 109.5
N21 C80 C79 180.0

loop_
_geom_bond_atom_site_label_1
_geom_bond_atom_site_label_2
_geom_bond_distance
C1 N1 1.157(9)
C1 Co1 1.871(9)
C1 Cs1 3.651(8)
C2 N2 1.142(9)
C2 Co1 1.889(9)
C2 Cs1 3.704(8)
C3 N3 1.149(10)
C3 Co1 1.895(10)
C3 Cs1 3.661(8)
C4 N4 1.158(9)
C4 Co2 1.873(9)
C4 Cs1 3.647(8)
C5 N5 1.160(9)
C5 Co2 1.874(9)
C5 Cs1 3.767(8)
C6 N6 1.121(10)
C6 Co2 1.890(10)
C6 Cs1 3.729(8)
C7 N7 1.149(11)
C7 Co3 1.867(11)
C8 N8 1.150(9)
C8 Co3 1.879(9)
C8 Cs1 3.517(7)
C9 N9 1.154(9)
C9 Co3 1.879(9)
C9 Cs1 3.567(8)
C10 N10 1.150(9)
C10 Co4 1.896(9)
C10 Cs1 3.864(8)
C11 N11 1.131(10)
C11 Co4 1.908(9)
C11 Cs1 3.551(8)
C12 N12 1.206(11)
C12 Co4 1.838(12)
C12 Cs1 3.606(9)
C13 C14 1.312(18)
C13 C17 1.351(19)
C13 Co1 2.026(12)
C13 H13A 0.9500
C14 C15 1.411(16)
C14 Co1 2.035(11)
C14 H14A 0.9500
C15 C16 1.374(16)
C15 Co1 2.070(10)
C15 H15A 0.9500
C16 C17 1.406(19)
C16 Co1 2.070(11)
C16 H16A 0.9500
C17 Co1 2.086(13)
C17 H17A 0.9500
C18 C22 1.401(12)
C18 C19 1.402(12)
C18 Co2 2.066(8)
C18 H18A 0.9500
C19 C20 1.394(13)
C19 Co2 2.053(9)
C19 H19A 0.9500
C20 C21 1.390(13)
C20 Co2 2.079(8)
C20 H20A 0.9500
C21 C22 1.447(13)
C21 Co2 2.069(9)
C21 H21A 0.9500
C22 Co2 2.102(9)
C22 H22A 0.9500
C23 C24 1.400(13)
C23 C27 1.413(13)
C23 Co3 2.052(9)
C23 H23A 0.9500
C24 C25 1.419(14)
C24 Co3 2.070(9)
C24 H24A 0.9500
C25 C26 1.408(13)
C25 Co3 2.067(10)
C25 H25A 0.9500
C26 C27 1.382(12)
C26 Co3 2.094(8)
C26 H26A 0.9500
C27 Co3 2.067(9)
C27 H27A 0.9500
C28 C32 1.367(14)
C28 C29 1.385(16)
C28 Co4 2.048(9)
C28 H28A 0.9500
C29 C30 1.45(2)
C29 Co4 2.060(10)
C29 H29A 0.9500
C30 C31 1.36(2)
C30 Co4 2.067(12)
C30 H30A 0.9500
C31 C32 1.355(18)
C31 Co4 2.046(12)
C31 H31A 0.9500
C32 Co4 2.074(9)
C32 H32A 0.9500
C33 C37 1.420(12)
C33 C34 1.431(12)
C33 C38 1.504(12)
C33 Ru1 2.146(8)
C34 C35 1.423(13)
C34 C39 1.519(12)
C34 Ru1 2.146(8)
C35 C36 1.416(13)
C35 C40 1.530(13)
C35 Ru1 2.148(9)
C36 C37 1.461(13)
C36 C41 1.483(13)
C36 Ru1 2.146(9)
C37 C42 1.483(13)
C37 Ru1 2.140(8)
C38 H38A 0.9800
C38 H38B 0.9800
C38 H38C 0.9800
C39 H39A 0.9800
C39 H39B 0.9800
C39 H39C 0.9800
C40 H40A 0.9800
C40 H40B 0.9800
C40 H40C 0.9800
C41 H41A 0.9800
C41 H41B 0.9800
C41 H41C 0.9800
C42 H42A 0.9800
C42 H42B 0.9800
C42 H42C 0.9800
C43 C47 1.423(17)
C43 C44 1.444(13)
C43 C48 1.487(15)
C43 Ru2 2.167(10)
C44 C45 1.414(12)
C44 C49 1.504(13)
C44 Ru2 2.130(8)
C45 C46 1.419(14)
C45 C50 1.507(13)
C45 Ru2 2.125(9)
C46 C47 1.417(16)
C46 C51 1.483(16)
C46 Ru2 2.147(10)
C47 C52 1.544(14)
C47 Ru2 2.135(10)
C48 H48A 0.9800
C48 H48B 0.9800
C48 H48C 0.9800
C49 H49A 0.9800
C49 H49B 0.9800
C49 H49C 0.9800
C50 H50A 0.9800
C50 H50B 0.9800
C50 H50C 0.9800
C51 H51A 0.9800
C51 H51B 0.9800
C51 H51C 0.9800
C52 H52A 0.9800
C52 H52B 0.9800
C52 H52C 0.9800
C53 C54 1.366(16)
C53 C57 1.384(13)
C53 C58 1.559(16)
C53 Ru3 2.144(10)
C54 C55 1.405(18)
C54 C59 1.534(17)
C54 Ru3 2.146(10)
C55 C56 1.428(17)
C55 C60 1.468(17)
C55 Ru3 2.128(11)
C56 C57 1.448(14)
C56 C61 1.495(15)
C56 Ru3 2.134(9)
C57 C62 1.491(14)
C57 Ru3 2.145(9)
C58 H58A 0.9800
C58 H58B 0.9800
C58 H58C 0.9800
C59 H59A 0.9800
C59 H59B 0.9800
C59 H59C 0.9800
C60 H60A 0.9800
C60 H60B 0.9800
C60 H60C 0.9800
C61 H61A 0.9800
C61 H61B 0.9800
C61 H61C 0.9800
C62 H62A 0.9800
C62 H62B 0.9800
C62 H62C 0.9800
Co3 Cs1 4.2492(18)
Cs1 N11 3.470(6)
Cs1 N12 3.473(9)
Cs1 N4 3.518(6)
Cs1 N1 3.525(6)
Cs1 N8 3.552(6)
Cs1 N3 3.587(6)
Cs1 N9 3.597(6)
N1 Ru2 2.090(7)
N2 Ru3 2.082(7)
N3 Ru1 2.082(7)
N4 Ru2 2.084(7)
N5 Ru1 2.084(7)
N8 Ru1 2.094(7)
N9 Ru3 2.108(7)
N10 Ru3 2.080(7)
N11 Ru2 2.089(7)
C63 C64 1.4400
C63 H63A 0.9799
C63 H63B 0.9802
C63 H63C 0.9801
C64 N13 1.1400
C65 C66 1.4401
C65 H65A 0.9800
C65 H65B 0.9799
C65 H65C 0.9800
C66 N14 1.1398
C67 C68 1.4400
C67 H67A 0.9799
C67 H67B 0.9800
C67 H67C 0.9801
C68 N15 1.1399
C69 C70 1.4401
C69 H69A 0.9800
C69 H69B 0.9801
C69 H69C 0.9801
C70 N16 1.1400
C71 C72 1.4399
C71 H71A 0.9800
C71 H71B 0.9801
C71 H71C 0.9800
C72 N17 1.1400
C73 C74 1.4399
C73 H73A 0.9800
C73 H73B 0.9800
C73 H73C 0.9800
C74 N18 1.1401
C75 C76 1.4401
C75 H75A 0.9799
C75 H75B 0.9800
C75 H75C 0.9801
C76 N19 1.1400
C77 C78 1.4401
C77 H77A 0.9799
C77 H77B 0.9801
C77 H77C 0.9799
C78 N20 1.1398
C79 C80 1.4400
C79 H79A 0.9800
C79 H79B 0.9799
C79 H79C 0.9799
C80 N21 1.1400
